data_1516360
loop_
_publ_author_name
'Schmidtmann, Marc'
'Farrugia, Louis J.'
'Middlemiss, Derek S.'
'Gutmann, Matthias J.'
'McIntyre, Garry J.'
'Wilson, Chick C.'

_publ_section_title
;
 Experimental and theoretical charge density study of polymorphic
 isonicotinamide-oxalic acid molecular complexes with strong O...H...N
 hydrogen bonds.
;
_journal_issue 50
_journal_name_full 'The journal of physical chemistry. A'
_journal_page_first 13985
_journal_page_last 13997
_journal_paper_doi 10.1021/jp9067813
_journal_volume 113
_journal_year 2009
_chemical_formula_sum 'C14 H14 N4 O6'
_chemical_formula_weight 334.29
_space_group_IT_number 2
_symmetry_cell_setting triclinic
_symmetry_space_group_name_Hall '-P 1'
_symmetry_space_group_name_H-M 'P -1'
_cell_angle_alpha 85.523(4)
_cell_angle_beta 88.193(4)
_cell_angle_gamma 84.252(5)
_cell_formula_units_Z 1
_cell_length_a 3.6706(4)
_cell_length_b 7.6027(8)
_cell_length_c 12.4780(12)
_cell_volume 345.31(6)
_computing_molecular_graphics 'Volkov et al, (2006)'
_computing_publication_material 'Volkov et al, (2006)'
_computing_structure_refinement 'Volkov et al, (2006)'
_diffrn_ambient_temperature 100(2)
_diffrn_measured_fraction_theta_full 0.900
_diffrn_measured_fraction_theta_max 0.900
_diffrn_measurement_device_type 'CCD area detector'
_diffrn_measurement_method 'phi and omega scans'
_diffrn_radiation_monochromator graphite
_diffrn_radiation_source 'fine-focus sealed tube'
_diffrn_radiation_type MoK\a
_diffrn_radiation_wavelength 0.71073
_diffrn_reflns_av_R_equivalents 0.0252
_diffrn_reflns_av_sigmaI/netI 0.0152
_diffrn_reflns_limit_h_max 8
_diffrn_reflns_limit_h_min -8
_diffrn_reflns_limit_k_max 17
_diffrn_reflns_limit_k_min -17
_diffrn_reflns_limit_l_max 29
_diffrn_reflns_limit_l_min -27
_diffrn_reflns_number 64585
_diffrn_reflns_reduction_process
;
 Scaled and merged with Sortav
 R.H. Blessing, (1987) Cryst. Rev. 1, 3-58
 R.H. Blessing, (1989) J. Appl. Cryst. 22, 396-397
;
_diffrn_reflns_theta_full 58.05
_diffrn_reflns_theta_max 58.049
_diffrn_reflns_theta_min 1.637
_exptl_absorpt_coefficient_mu 0.128
_exptl_absorpt_correction_type multi-scan
_exptl_absorpt_process_details 'SADABS 2004/1 (Sheldrick, 1997)'
_exptl_crystal_colour colourless
_exptl_crystal_density_diffrn 1.608
_exptl_crystal_density_method 'not measured'
_exptl_crystal_description block
_exptl_crystal_F_000 174
_exptl_crystal_size_max 0.40
_exptl_crystal_size_mid 0.35
_exptl_crystal_size_min 0.25
_refine_diff_density_max 0.139
_refine_diff_density_min -0.126
_refine_diff_density_rms 0.027
_refine_ls_extinction_coef 0.12(2)
_refine_ls_extinction_expression
;
Becker, P.J. & Coppens, P. (1974) Acta Cryst., A30, 129-153.
;
_refine_ls_extinction_method 'Becker-Coppens type 2 isotropic'
_refine_ls_goodness_of_fit_ref 0.997
_refine_ls_hydrogen_treatment noref
_refine_ls_matrix_type full
_refine_ls_number_parameters 353
_refine_ls_number_reflns 7501
_refine_ls_number_restraints 0
_refine_ls_R_factor_all 0.027
_refine_ls_R_factor_gt 0.015
_refine_ls_R_Fsqd_factor 0.016
_refine_ls_shift/su_max 0.00299
_refine_ls_structure_factor_coef F
_refine_ls_weighting_details
;
calc w1 = 1/[s^2^(Fo)]
;
_refine_ls_weighting_scheme calc
_refine_ls_wR_factor_ref 0.017
_reflns_number_gt 7501
_reflns_number_total 8857
_reflns_threshold_expression >2sigma(I)
_cod_data_source_file 1-II_CD.cif
_cod_data_source_block XD
_cod_original_sg_symbol_H-M P-1
_cod_database_code 1516360

loop_
_space_group_symop_id
_space_group_symop_operation_xyz
1 +X,+Y,+Z
2 -X,-Y,-Z

loop_
_atom_rho_multipole_atom_label
_atom_rho_multipole_coeff_Pv
_atom_rho_multipole_coeff_P00
_atom_rho_multipole_coeff_P11
_atom_rho_multipole_coeff_P1-1
_atom_rho_multipole_coeff_P10
_atom_rho_multipole_coeff_P20
_atom_rho_multipole_coeff_P21
_atom_rho_multipole_coeff_P2-1
_atom_rho_multipole_coeff_P22
_atom_rho_multipole_coeff_P2-2
_atom_rho_multipole_coeff_P30
_atom_rho_multipole_coeff_P31
_atom_rho_multipole_coeff_P3-1
_atom_rho_multipole_coeff_P32
_atom_rho_multipole_coeff_P3-2
_atom_rho_multipole_coeff_P33
_atom_rho_multipole_coeff_P3-3
_atom_rho_multipole_coeff_P40
_atom_rho_multipole_coeff_P41
_atom_rho_multipole_coeff_P4-1
_atom_rho_multipole_coeff_P42
_atom_rho_multipole_coeff_P4-2
_atom_rho_multipole_coeff_P43
_atom_rho_multipole_coeff_P4-3
_atom_rho_multipole_coeff_P44
_atom_rho_multipole_coeff_P4-4
_atom_rho_multipole_kappa
_atom_rho_multipole_kappa_prime0
_atom_rho_multipole_kappa_prime1
_atom_rho_multipole_kappa_prime2
_atom_rho_multipole_kappa_prime3
_atom_rho_multipole_kappa_prime4
O(1) 6.18(2) 0 0.024(5) -0.049(5) -0.004(4) 0.020(4) -0.002(5) 0.035(4) 0.015(5) 0.000(5) 0.044(4) -0.007(3) -0.020(3) 0.032(4) 0.001(4) 0.019(4) 0.007(4) 0 0 0 0 0 0 0 0 0 0.9970(15) 1.07(4) 1.07(4) 1.07(4) 1.07(4) 1.07(4)
O(2) 6.278(15) 0 0.008(5) -0.006(4) -0.050(4) -0.001(5) 0.014(5) -0.003(4) -0.059(5) -0.006(5) 0.010(3) 0.001(3) 0.001(3) 0.019(3) 0.004(3) 0.007(3) -0.011(3) 0 0 0 0 0 0 0 0 0 0.9908(10) 1.42(5) 1.42(5) 1.42(5) 1.42(5) 1.42(5)
O(3) 6.270(16) 0 -0.012(5) 0.001(4) -0.047(4) -0.023(5) -0.016(5) 0.001(4) -0.061(5) -0.023(5) 0.006(3) 0.003(3) 0.005(3) 0.030(3) 0.010(3) -0.001(3) -0.011(3) 0 0 0 0 0 0 0 0 0 0.9908(10) 1.42(5) 1.42(5) 1.42(5) 1.42(5) 1.42(5)
N(1) 5.20(3) 0 0.003(5) 0.012(6) 0.071(7) 0.080(6) -0.019(5) -0.015(5) -0.092(6) 0.011(5) 0.145(9) -0.009(4) 0.029(5) 0.120(7) -0.001(5) -0.015(5) 0.004(5) 0 0 0 0 0 0 0 0 0 0.995(2) 0.94(2) 0.94(2) 0.94(2) 0.94(2) 0.94(2)
N(2) 5.08(4) 0 0.012(5) -0.007(6) 0.007(6) -0.018(5) -0.006(5) 0.009(5) 0.013(5) 0.007(5) 0.121(7) -0.000(5) 0.009(5) 0.125(7) -0.016(5) 0.004(4) 0.002(4) 0 0 0 0 0 0 0 0 0 1.006(2) 0.99(2) 0.99(2) 0.99(2) 0.99(2) 0.99(2)
C(1) 3.89(2) 0 -0.002(6) -0.005(6) 0.061(7) 0.161(7) -0.009(5) -0.024(6) -0.151(6) 0.006(5) 0.286(11) 0.002(6) 0.037(7) 0.220(9) 0.002(6) 0.007(6) -0.002(6) 0 0 0 0 0 0 0 0 0 1.016(3) 0.981(14) 0.981(14) 0.981(14) 0.981(14) 0.981(14)
C(2) 3.97(2) 0 -0.012(6) -0.030(7) -0.015(8) 0.102(7) -0.012(5) 0.018(5) -0.144(6) 0.018(5) 0.238(8) 0.001(6) -0.024(6) 0.166(7) -0.001(6) 0.018(6) -0.011(6) 0 0 0 0 0 0 0 0 0 1.019(2) 0.996(9) 0.996(9) 0.996(9) 0.996(9) 0.996(9)
C(3) 3.99(2) 0 0.004(6) -0.007(6) -0.011(8) 0.088(7) -0.008(5) 0.003(6) -0.138(6) -0.015(5) 0.221(8) -0.007(6) -0.016(7) 0.128(6) 0.009(6) 0.002(5) -0.014(6) 0 0 0 0 0 0 0 0 0 1.019(2) 0.996(9) 0.996(9) 0.996(9) 0.996(9) 0.996(9)
C(4) 3.979(18) 0 0.010(6) 0.044(6) 0.015(7) 0.112(6) -0.012(6) -0.026(6) -0.137(6) 0.010(5) 0.211(8) 0.004(6) -0.001(6) 0.167(7) 0.011(6) -0.015(5) 0.005(5) 0 0 0 0 0 0 0 0 0 1.019(2) 0.996(9) 0.996(9) 0.996(9) 0.996(9) 0.996(9)
C(5) 3.94(2) 0 -0.004(6) 0.015(6) -0.015(8) 0.108(7) -0.023(5) 0.006(6) -0.142(6) 0.008(6) 0.227(8) 0.006(6) 0.005(6) 0.121(7) -0.013(6) -0.005(6) -0.000(6) 0 0 0 0 0 0 0 0 0 1.019(2) 0.996(9) 0.996(9) 0.996(9) 0.996(9) 0.996(9)
C(6) 3.95(2) 0 0.004(6) -0.039(7) 0.003(8) 0.085(7) -0.003(6) 0.019(6) -0.136(6) 0.010(5) 0.233(8) -0.012(6) -0.021(7) 0.152(7) -0.006(6) 0.004(6) -0.008(6) 0 0 0 0 0 0 0 0 0 1.019(2) 0.996(9) 0.996(9) 0.996(9) 0.996(9) 0.996(9)
C(7) 3.94(3) 0 -0.008(5) 0.001(7) 0.069(7) 0.174(8) -0.007(5) 0.007(6) -0.153(7) 0.003(6) 0.302(14) 0.001(6) -0.033(6) 0.218(10) 0.000(6) 0.008(6) -0.011(6) 0 0 0 0 0 0 0 0 0 1.015(3) 0.971(15) 0.971(15) 0.971(15) 0.971(15) 0.971(15)
H(1) 0.78(4) 0 0.002(6) 0.016(6) 0.028(8) 0.149(14) 0 0 0 0 0 0 0 0 0 0 0 0 0 0 0 0 0 0 0 0 1.01(2) 1.2 1.2 1.2 1.2 1.2
H(2) 0.971(19) 0 -0.011(5) -0.003(5) 0.121(8) 0.044(8) 0 0 0 0 0 0 0 0 0 0 0 0 0 0 0 0 0 0 0 0 1.133(9) 1.44(3) 1.44(3) 1.44(3) 1.44(3) 1.44(3)
H(3) 0.981(19) 0 0.027(6) -0.012(5) 0.108(8) 0.054(8) 0 0 0 0 0 0 0 0 0 0 0 0 0 0 0 0 0 0 0 0 1.133(9) 1.44(3) 1.44(3) 1.44(3) 1.44(3) 1.44(3)
H(4) 0.948(19) 0 0.008(5) 0.008(5) 0.107(8) 0.051(8) 0 0 0 0 0 0 0 0 0 0 0 0 0 0 0 0 0 0 0 0 1.133(9) 1.44(3) 1.44(3) 1.44(3) 1.44(3) 1.44(3)
H(5) 0.939(19) 0 0.005(5) -0.006(5) 0.127(8) 0.059(8) 0 0 0 0 0 0 0 0 0 0 0 0 0 0 0 0 0 0 0 0 1.133(9) 1.44(3) 1.44(3) 1.44(3) 1.44(3) 1.44(3)
H(6) 0.821(17) 0 -0.006(5) -0.002(4) 0.125(8) 0.065(9) 0 0 0 0 0 0 0 0 0 0 0 0 0 0 0 0 0 0 0 0 1.133(9) 1.44(3) 1.44(3) 1.44(3) 1.44(3) 1.44(3)
H(7) 0.885(18) 0 -0.006(4) -0.007(5) 0.144(9) 0.074(9) 0 0 0 0 0 0 0 0 0 0 0 0 0 0 0 0 0 0 0 0 1.133(9) 1.44(3) 1.44(3) 1.44(3) 1.44(3) 1.44(3)

loop_
_atom_site_aniso_label
_atom_site_aniso_U_11
_atom_site_aniso_U_22
_atom_site_aniso_U_33
_atom_site_aniso_U_12
_atom_site_aniso_U_13
_atom_site_aniso_U_23
O(1) 0.02300(6) 0.01213(4) 0.00920(5) -0.01035(5) 0.00069(4) -0.00024(3)
O(2) 0.02266(8) 0.01353(6) 0.00682(5) -0.00765(7) -0.00039(6) -0.00057(5)
O(3) 0.02408(8) 0.01350(6) 0.00735(6) -0.00818(7) 0.00203(6) -0.00029(5)
N(1) 0.01293(4) 0.00905(3) 0.00985(4) -0.00383(3) 0.00069(3) 0.00139(3)
N(2) 0.01717(5) 0.00999(4) 0.00859(4) -0.00570(3) 0.00013(3) 0.00056(3)
C(1) 0.01284(4) 0.00896(3) 0.00680(4) -0.00381(3) 0.00073(3) -0.00029(3)
C(2) 0.01410(4) 0.01005(4) 0.00815(4) -0.00408(3) 0.00180(3) 0.00041(3)
C(3) 0.01390(4) 0.00845(3) 0.00799(4) -0.00355(3) 0.00177(3) -0.00030(3)
C(4) 0.01032(4) 0.00770(3) 0.00734(4) -0.00232(3) 0.00067(3) 0.00033(3)
C(5) 0.01409(4) 0.00870(4) 0.00896(4) -0.00303(3) 0.00162(3) -0.00097(3)
C(6) 0.01517(5) 0.00813(4) 0.01128(4) -0.00359(3) 0.00112(3) -0.00027(3)
C(7) 0.01221(4) 0.00896(3) 0.00715(4) -0.00322(3) 0.00067(3) 0.00051(3)
H(1) 0.028953 0.029457 0.0292 -0.001264 -0.005373 -0.011473
H(2) 0.037775 0.026722 0.013661 -0.009827 0.008272 -0.003347
H(3) 0.049657 0.014679 0.021196 -0.00778 0.004193 -0.005993
H(4) 0.034765 0.02325 0.01549 -0.005433 0.007746 -0.005419
H(5) 0.040017 0.015132 0.027468 -0.008379 0.003327 -0.005233
H(6) 0.032555 0.017261 0.017295 -0.014036 0.001619 0.003193
H(7) 0.030661 0.024618 0.013191 -0.01062 -0.001367 -0.002125

loop_
_atom_site_label
_atom_site_type_symbol
_atom_site_fract_x
_atom_site_fract_y
_atom_site_fract_z
_atom_site_U_iso_or_equiv
_atom_site_occupancy
_atom_site_symmetry_multiplicity
O(1) O 1.29784(5) 1.80022(2) 0.520931(13) 0.014 1 2
O(2) O 1.50410(8) 1.96787(3) 0.640441(18) 0.014 1 2
O(3) O 0.69329(8) 1.22312(3) 0.995598(18) 0.015 1 2
N(1) N 1.09806(3) 1.591944(15) 0.675347(10) 0.011 1 2
N(2) N 0.58815(4) 1.052615(17) 0.860356(10) 0.012 1 2
C(1) C 1.44642(3) 1.935886(15) 0.548158(9) 0.009 1 2
C(2) C 1.07150(4) 1.428641(16) 0.644476(10) 0.011 1 2
C(3) C 0.93535(4) 1.297037(15) 0.713000(10) 0.01 1 2
C(4) C 0.83168(3) 1.335798(14) 0.817861(9) 0.008 1 2
C(5) C 0.86464(4) 1.505795(16) 0.849770(10) 0.01 1 2
C(6) C 0.99731(4) 1.631371(16) 0.775734(11) 0.011 1 2
C(7) C 0.69663(3) 1.197931(15) 0.898829(9) 0.009 1 2
H(1) H 1.208208 1.707835 0.601213 0.029 1 2
H(2) H 1.167954 1.403485 0.563224 0.026 1 2
H(3) H 0.913063 1.169058 0.681845 0.028 1 2
H(4) H 0.785481 1.540072 0.930382 0.024 1 2
H(5) H 1.029333 1.76708 0.79563 0.027 1 2
H(6) H 0.493014 0.954816 0.913291 0.022 1 2
H(7) H 0.568462 1.04038 0.780455 0.022 1 2

loop_
_geom_angle_atom_site_label_1
_geom_angle_atom_site_label_2
_geom_angle_atom_site_label_3
_geom_angle
_geom_angle_site_symmetry_1
_geom_angle_site_symmetry_2
_geom_angle_site_symmetry_3
_geom_angle_publ_flag
C(2) N(1) C(6) 120.164(11) 1_555 1_555 1_555 yes
C(7) N(2) H(6) 119.359(12) 1_555 1_555 1_555 yes
C(7) N(2) H(7) 122.275(11) 1_555 1_555 1_555 yes
H(6) N(2) H(7) 118.006(12) 1_555 1_555 1_555 yes
O(1) C(1) O(2) 125.450(14) 1_555 1_555 1_555 yes
N(1) C(2) C(3) 121.943(12) 1_555 1_555 1_555 yes
N(1) C(2) H(2) 116.618(10) 1_555 1_555 1_555 yes
C(3) C(2) H(2) 121.426(11) 1_555 1_555 1_555 yes
C(2) C(3) C(4) 118.514(11) 1_555 1_555 1_555 yes
C(2) C(3) H(3) 118.036(11) 1_555 1_555 1_555 yes
C(4) C(3) H(3) 123.448(10) 1_555 1_555 1_555 yes
C(3) C(4) C(5) 119.138(10) 1_555 1_555 1_555 yes
C(3) C(4) C(7) 121.845(10) 1_555 1_555 1_555 yes
C(5) C(4) C(7) 118.987(10) 1_555 1_555 1_555 yes
C(4) C(5) C(6) 118.878(11) 1_555 1_555 1_555 yes
C(4) C(5) H(4) 120.885(11) 1_555 1_555 1_555 yes
C(6) C(5) H(4) 120.233(11) 1_555 1_555 1_555 yes
N(1) C(6) C(5) 121.344(11) 1_555 1_555 1_555 yes
N(1) C(6) H(5) 116.178(11) 1_555 1_555 1_555 yes
C(5) C(6) H(5) 122.473(12) 1_555 1_555 1_555 yes
O(3) C(7) N(2) 123.710(14) 1_555 1_555 1_555 yes
O(3) C(7) C(4) 119.361(13) 1_555 1_555 1_555 yes
N(2) C(7) C(4) 116.928(11) 1_555 1_555 1_555 yes

loop_
_geom_bond_atom_site_label_1
_geom_bond_atom_site_label_2
_geom_bond_distance
_geom_bond_site_symmetry_1
_geom_bond_site_symmetry_2
_geom_bond_publ_flag
O(1) C(1) 1.28676(19) 1_555 1_555 yes
O(2) C(1) 1.2245(3) 1_555 1_555 yes
O(3) C(7) 1.2368(3) 1_555 1_555 yes
N(1) C(2) 1.34186(17) 1_555 1_555 yes
N(1) C(6) 1.34271(18) 1_555 1_555 yes
N(2) C(7) 1.33886(17) 1_555 1_555 yes
N(2) H(6) 1.03532(12) 1_555 1_555 yes
N(2) H(7) 1.01403(13) 1_555 1_555 yes
C(2) C(3) 1.38622(16) 1_555 1_555 yes
C(2) H(2) 1.08808(13) 1_555 1_555 yes
C(3) C(4) 1.39644(17) 1_555 1_555 yes
C(3) H(3) 1.08698(12) 1_555 1_555 yes
C(4) C(5) 1.39938(16) 1_555 1_555 yes
C(4) C(7) 1.50741(15) 1_555 1_555 yes
C(5) C(6) 1.38895(17) 1_555 1_555 yes
C(5) H(4) 1.08233(13) 1_555 1_555 yes
C(6) H(5) 1.09822(12) 1_555 1_555 yes
